data_7202833
loop_
_publ_author_name
'Mahmoudi, Ghodrat'
'Morsali, Ali'
'Hunter, Allen D.'
'Zeller, Matthias'

_publ_section_title
;
 Mercury(ii) coordination polymers generated from 1,4-bis(2 or 3 or
 4-pyridyl)-2,3-diaza-1,3-butadiene ligands
;
_journal_issue 8
_journal_name_full CrystEngComm
_journal_page_first 704
_journal_paper_doi 10.1039/b702569f
_journal_volume 9
_journal_year 2007
_chemical_formula_sum 'C14 H10 Hg N6 S2'
_chemical_formula_weight 526.99
_chemical_name_systematic
;

?

;
_space_group_IT_number 15
_symmetry_cell_setting monoclinic
_symmetry_space_group_name_Hall '-C 2yc'
_symmetry_space_group_name_H-M 'C 1 2/c 1'
_atom_sites_solution_hydrogens geom
_atom_sites_solution_primary direct
_atom_sites_solution_secondary difmap
_audit_creation_method SHELXL-97
_cell_angle_alpha 90.00
_cell_angle_beta 98.104(2)
_cell_angle_gamma 90.00
_cell_formula_units_Z 4
_cell_length_a 14.3627(14)
_cell_length_b 7.0254(7)
_cell_length_c 16.8441(16)
_cell_measurement_reflns_used 8738
_cell_measurement_temperature 100(2)
_cell_measurement_theta_max 30.57
_cell_measurement_theta_min 2.44
_cell_volume 1682.7(3)
_computing_cell_refinement 'SAINT+ 6.45 (Bruker, 2003)'
_computing_data_collection 'SMART 5.630 (Bruker, 1997-2002)'
_computing_data_reduction 'SAINT+ 6.45'
_computing_molecular_graphics 'SHELXTL 6.14'
_computing_publication_material 'SHELXTL 6.14'
_computing_structure_refinement 'SHELXTL 6.14'
_computing_structure_solution 'SHELXTL 6.14 (Bruker, 2000-2003)'
_diffrn_ambient_temperature 100(2)
_diffrn_measured_fraction_theta_full 1.000
_diffrn_measured_fraction_theta_max 1.000
_diffrn_measurement_device_type 'Bruker AXS SMART APEX CCD diffractometer'
_diffrn_measurement_method '\w scans'
_diffrn_radiation_monochromator graphite
_diffrn_radiation_source 'fine-focus sealed tube'
_diffrn_radiation_type MoK\a
_diffrn_radiation_wavelength 0.71073
_diffrn_reflns_av_R_equivalents 0.0237
_diffrn_reflns_av_sigmaI/netI 0.0197
_diffrn_reflns_limit_h_max 19
_diffrn_reflns_limit_h_min -19
_diffrn_reflns_limit_k_max 9
_diffrn_reflns_limit_k_min -9
_diffrn_reflns_limit_l_max 22
_diffrn_reflns_limit_l_min -22
_diffrn_reflns_number 8400
_diffrn_reflns_theta_full 28.28
_diffrn_reflns_theta_max 28.28
_diffrn_reflns_theta_min 2.44
_diffrn_standards_decay_% 0
_diffrn_standards_number 0
_exptl_absorpt_coefficient_mu 9.402
_exptl_absorpt_correction_T_max 0.202
_exptl_absorpt_correction_T_min 0.106
_exptl_absorpt_correction_type multi-scan
_exptl_absorpt_process_details 'SADABS in SAINT+ (Bruker, 2003)'
_exptl_crystal_colour yellow
_exptl_crystal_density_diffrn 2.080
_exptl_crystal_density_method 'not measured'
_exptl_crystal_description block
_exptl_crystal_F_000 992
_exptl_crystal_size_max 0.30
_exptl_crystal_size_mid 0.20
_exptl_crystal_size_min 0.17
_refine_diff_density_max 1.122
_refine_diff_density_min -0.933
_refine_diff_density_rms 0.116
_refine_ls_extinction_method none
_refine_ls_goodness_of_fit_ref 1.102
_refine_ls_hydrogen_treatment constr
_refine_ls_matrix_type full
_refine_ls_number_parameters 105
_refine_ls_number_reflns 2089
_refine_ls_number_restraints 0
_refine_ls_restrained_S_all 1.102
_refine_ls_R_factor_all 0.0174
_refine_ls_R_factor_gt 0.0172
_refine_ls_shift/su_max 0.000
_refine_ls_shift/su_mean 0.000
_refine_ls_structure_factor_coef Fsqd
_refine_ls_weighting_details 'calc w=1/[\s^2^(Fo^2^)+(0.0230P)^2^+3.2557P] where P=(Fo^2^+2Fc^2^)/3'
_refine_ls_weighting_scheme calc
_refine_ls_wR_factor_gt 0.0425
_refine_ls_wR_factor_ref 0.0425
_reflns_number_gt 2074
_reflns_number_total 2089
_reflns_threshold_expression I>2\s(I)
_cod_data_source_file b702569f.txt
_cod_data_source_block 06mz348m
_cod_depositor_comments
;
The following automatic conversions were performed:
'_symmetry_cell_setting' value 'Monoclinic' changed to 'monoclinic'
according to '/home/saulius/struct/CIF-dictionaries/cif_core.dic'
dictionary named 'cif_core.dic' version 2.4.1 from 2010-06-29.

Automatic conversion script
Id: cif_fix_enum 1527 2010-12-29 10:47:43Z saulius 
;
_cod_original_sg_symbol_H-M C2/c
_cod_database_code 7202833

loop_
_symmetry_equiv_pos_as_xyz
'x, y, z'
'-x, y, -z+1/2'
'x+1/2, y+1/2, z'
'-x+1/2, y+1/2, -z+1/2'
'-x, -y, -z'
'x, -y, z-1/2'
'-x+1/2, -y+1/2, -z'
'x+1/2, -y+1/2, z-1/2'

loop_
_atom_site_label
_atom_site_type_symbol
_atom_site_fract_x
_atom_site_fract_y
_atom_site_fract_z
_atom_site_U_iso_or_equiv
_atom_site_adp_type
_atom_site_occupancy
_atom_site_symmetry_multiplicity
_atom_site_calc_flag
_atom_site_refinement_flags
_atom_site_disorder_assembly
_atom_site_disorder_group
C1 C 0.61413(17) 0.3441(4) 0.88289(15) 0.0188(5) Uani 1 1 d . . .
H1 H 0.6673 0.2647 0.8808 0.023 Uiso 1 1 calc R . .
C2 C 0.6259(2) 0.5108(4) 0.92745(17) 0.0188(5) Uani 1 1 d . . .
H2 H 0.6858 0.5443 0.9553 0.023 Uiso 1 1 calc R . .
C3 C 0.54805(17) 0.6285(3) 0.93051(14) 0.0162(4) Uani 1 1 d . . .
C4 C 0.46166(18) 0.5716(4) 0.88947(15) 0.0185(5) Uani 1 1 d . . .
H4 H 0.4071 0.6472 0.8910 0.022 Uiso 1 1 calc R . .
C5 C 0.45642(17) 0.4026(4) 0.84629(15) 0.0185(5) Uani 1 1 d . . .
H5 H 0.3973 0.3651 0.8181 0.022 Uiso 1 1 calc R . .
C6 C 0.55786(18) 0.8049(4) 0.97776(14) 0.0178(5) Uani 1 1 d . . .
H6 H 0.6154 0.8326 1.0109 0.021 Uiso 1 1 calc R . .
C7 C 0.29567(17) -0.0853(4) 0.67452(16) 0.0201(5) Uani 1 1 d . . .
Hg1 Hg 0.5000 0.026595(17) 0.7500 0.01608(5) Uani 1 2 d S . .
N1 N 0.53106(14) 0.2900(3) 0.84260(12) 0.0167(4) Uani 1 1 d . . .
N2 N 0.48901(16) 0.9213(3) 0.97440(14) 0.0205(4) Uani 1 1 d . . .
N3 N 0.26080(16) -0.1004(4) 0.60895(15) 0.0259(5) Uani 1 1 d . . .
S1 S 0.34209(5) -0.06103(12) 0.77174(4) 0.02900(16) Uani 1 1 d . . .

loop_
_atom_site_aniso_label
_atom_site_aniso_U_11
_atom_site_aniso_U_22
_atom_site_aniso_U_33
_atom_site_aniso_U_23
_atom_site_aniso_U_13
_atom_site_aniso_U_12
C1 0.0180(11) 0.0197(12) 0.0184(11) -0.0029(9) 0.0014(9) 0.0014(9)
C2 0.0165(12) 0.0197(12) 0.0197(13) -0.0032(9) 0.0006(10) -0.0008(9)
C3 0.0200(11) 0.0169(11) 0.0124(10) 0.0005(8) 0.0049(9) -0.0004(9)
C4 0.0183(11) 0.0208(12) 0.0167(11) -0.0014(10) 0.0031(9) 0.0036(10)
C5 0.0170(11) 0.0210(12) 0.0170(11) -0.0046(9) 0.0009(9) -0.0004(9)
C6 0.0202(11) 0.0185(12) 0.0149(11) -0.0016(9) 0.0031(9) -0.0011(9)
C7 0.0138(10) 0.0188(12) 0.0275(13) 0.0031(10) 0.0022(9) -0.0018(9)
Hg1 0.01456(7) 0.01504(8) 0.01717(8) 0.000 -0.00287(5) 0.000
N1 0.0182(10) 0.0187(10) 0.0131(9) -0.0018(7) 0.0022(7) 0.0004(8)
N2 0.0253(11) 0.0184(10) 0.0177(10) -0.0029(9) 0.0026(8) 0.0001(9)
N3 0.0174(10) 0.0312(13) 0.0277(12) -0.0003(10) -0.0011(9) -0.0019(9)
S1 0.0230(3) 0.0430(4) 0.0201(3) 0.0063(3) -0.0002(3) -0.0116(3)

loop_
_atom_type_symbol
_atom_type_description
_atom_type_scat_dispersion_real
_atom_type_scat_dispersion_imag
_atom_type_scat_source
C C 0.0033 0.0016 'International Tables Vol C Tables 4.2.6.8 and 6.1.1.4'
H H 0.0000 0.0000 'International Tables Vol C Tables 4.2.6.8 and 6.1.1.4'
N N 0.0061 0.0033 'International Tables Vol C Tables 4.2.6.8 and 6.1.1.4'
S S 0.1246 0.1234 'International Tables Vol C Tables 4.2.6.8 and 6.1.1.4'
Hg Hg -2.3894 9.2266 'International Tables Vol C Tables 4.2.6.8 and 6.1.1.4'

loop_
_geom_angle_atom_site_label_1
_geom_angle_atom_site_label_2
_geom_angle_atom_site_label_3
_geom_angle
_geom_angle_site_symmetry_1
_geom_angle_site_symmetry_3
_geom_angle_publ_flag
N1 C1 C2 122.9(2) . . ?
N1 C1 H1 118.5 . . ?
C2 C1 H1 118.5 . . ?
C1 C2 C3 118.8(2) . . ?
C1 C2 H2 120.6 . . ?
C3 C2 H2 120.6 . . ?
C4 C3 C2 118.3(2) . . ?
C4 C3 C6 121.5(2) . . ?
C2 C3 C6 120.2(2) . . ?
C5 C4 C3 119.0(2) . . ?
C5 C4 H4 120.5 . . ?
C3 C4 H4 120.5 . . ?
N1 C5 C4 123.0(2) . . ?
N1 C5 H5 118.5 . . ?
C4 C5 H5 118.5 . . ?
N2 C6 C3 120.1(2) . . ?
N2 C6 H6 120.0 . . ?
C3 C6 H6 120.0 . . ?
N3 C7 S1 177.5(2) . . ?
N1 Hg1 N1 80.28(10) . 2_656 ?
N1 Hg1 S1 100.83(5) . . ?
N1 Hg1 S1 101.53(5) 2_656 . ?
N1 Hg1 S1 101.53(5) . 2_656 ?
N1 Hg1 S1 100.83(5) 2_656 2_656 ?
S1 Hg1 S1 150.61(4) . 2_656 ?
C5 N1 C1 118.0(2) . . ?
C5 N1 Hg1 113.88(16) . . ?
C1 N1 Hg1 127.74(17) . . ?
C6 N2 N2 111.7(3) . 5_677 ?
C7 S1 Hg1 97.41(9) . . ?

loop_
_geom_bond_atom_site_label_1
_geom_bond_atom_site_label_2
_geom_bond_distance
_geom_bond_site_symmetry_2
_geom_bond_publ_flag
C1 N1 1.342(3) . ?
C1 C2 1.389(3) . ?
C1 H1 0.9500 . ?
C2 C3 1.397(4) . ?
C2 H2 0.9500 . ?
C3 C4 1.391(4) . ?
C3 C6 1.469(3) . ?
C4 C5 1.389(4) . ?
C4 H4 0.9500 . ?
C5 N1 1.341(3) . ?
C5 H5 0.9500 . ?
C6 N2 1.278(3) . ?
C6 H6 0.9500 . ?
C7 N3 1.151(4) . ?
C7 S1 1.687(3) . ?
Hg1 N1 2.421(2) . ?
Hg1 N1 2.421(2) 2_656 ?
Hg1 S1 2.4272(7) . ?
Hg1 S1 2.4272(7) 2_656 ?
N2 N2 1.410(4) 5_677 ?

loop_
_geom_torsion_atom_site_label_1
_geom_torsion_atom_site_label_2
_geom_torsion_atom_site_label_3
_geom_torsion_atom_site_label_4
_geom_torsion
_geom_torsion_site_symmetry_1
_geom_torsion_site_symmetry_2
_geom_torsion_site_symmetry_3
_geom_torsion_site_symmetry_4
_geom_torsion_publ_flag
N1 C1 C2 C3 -0.2(4) . . . . ?
C1 C2 C3 C4 0.9(4) . . . . ?
C1 C2 C3 C6 179.4(2) . . . . ?
C2 C3 C4 C5 -1.0(4) . . . . ?
C6 C3 C4 C5 -179.5(2) . . . . ?
C3 C4 C5 N1 0.4(4) . . . . ?
C4 C3 C6 N2 -8.2(4) . . . . ?
C2 C3 C6 N2 173.3(2) . . . . ?
C4 C5 N1 C1 0.3(4) . . . . ?
C4 C5 N1 Hg1 -173.4(2) . . . . ?
C2 C1 N1 C5 -0.4(4) . . . . ?
C2 C1 N1 Hg1 172.25(19) . . . . ?
N1 Hg1 N1 C5 61.60(16) 2_656 . . . ?
S1 Hg1 N1 C5 -38.40(18) . . . . ?
S1 Hg1 N1 C5 160.79(16) 2_656 . . . ?
N1 Hg1 N1 C1 -111.3(2) 2_656 . . . ?
S1 Hg1 N1 C1 148.7(2) . . . . ?
S1 Hg1 N1 C1 -12.1(2) 2_656 . . . ?
C3 C6 N2 N2 178.2(3) . . . 5_677 ?
N3 C7 S1 Hg1 -154(6) . . . . ?
N1 Hg1 S1 C7 135.11(11) . . . . ?
N1 Hg1 S1 C7 52.95(11) 2_656 . . . ?
S1 Hg1 S1 C7 -85.91(10) 2_656 . . . ?
